data_9000267
loop_
_publ_author_name
'Baur, W. H.'

_publ_section_title
;
 Computer-simulated crystal structures of observed and hypothetical Mg2SiO4
 polymorphs of low and high density
;
_journal_name_full 'American Mineralogist'
_journal_page_first 709
_journal_page_last 731
_journal_volume 57
_journal_year 1972
_chemical_compound_source hypothetical
_chemical_formula_structural 'Mg2 (Si O4)'
_chemical_formula_sum 'Mg2 O4 Si'
_chemical_name_mineral Forsterite
_space_group_IT_number 62
_symmetry_space_group_name_Hall '-P 2c 2ab'
_symmetry_space_group_name_H-M 'P b n m'
_cell_angle_alpha 90
_cell_angle_beta 90
_cell_angle_gamma 90
_cell_length_a 4.79
_cell_length_b 10.19
_cell_length_c 5.85
_cell_formula_units_Z 4
_cell_volume 285.539
_database_code_amcsd 0000276
_exptl_crystal_density_diffrn 3.273
_cod_depositor_comments
;
Marking structure as theoretical according to the original publication,
which states that the structure was solved using distance least-squares
method.

Andrius Merkys
2015-10-06
;
_cod_original_formula_sum 'Si Mg2 O4'
_cod_struct_determination_method theoretical
_cod_database_code 9000267

loop_
_space_group_symop_operation_xyz
x,y,z
x,y,1/2-z
-x,-y,1/2+z
1/2+x,1/2-y,1/2+z
1/2-x,1/2+y,1/2-z
1/2-x,1/2+y,z
1/2+x,1/2-y,-z
-x,-y,-z

loop_
_atom_site_label
_atom_site_fract_x
_atom_site_fract_y
_atom_site_fract_z
Si 0.09450 0.40780 0.25000
Mg1 0.00000 0.00000 0.00000
Mg2 0.00560 0.26320 0.75000
O1 0.24990 0.09070 0.75000
O2 0.28320 0.05780 0.25000
O3 0.23120 0.33700 0.47070

loop_
_cod_related_entry_id
_cod_related_entry_database
_cod_related_entry_code
1 AMCSD 0000276
